data_1535663
loop_
_publ_author_name
'Mueller, A.'
'Wittneben, V.'
'Krickemeyer, E.'
'Lemke, M.'
'Boegge, H.'

_publ_section_title
;
 Studies on the Triangular Cluster (Mo3S13)(2-): Electronic Structure
 (Xalpha Calculations, XPS), Crystal Structure of (Ph4As)2(Mo3S13)*2CH3CN
 and a Refinement of the Crystal Structure of (NH4)2(Mo3S13)*H2O
;
_journal_name_full 'Zeitschrift fuer Anorganische und Allgemeine Chemie'
_journal_page_first 175
_journal_page_last 188
_journal_volume 605
_journal_year 1991
_chemical_formula_sum 'H10 Mo3 N2 O S13'
_chemical_name_systematic '(N H4)2 (Mo3 (S2)6 S) (H2 O)'
_space_group_IT_number 8
_symmetry_space_group_name_Hall 'C -2y'
_symmetry_space_group_name_H-M 'C 1 m 1'
_cell_angle_alpha 90
_cell_angle_beta 117.55
_cell_angle_gamma 90
_cell_formula_units_Z 2
_cell_length_a 11.649
_cell_length_b 16.444
_cell_length_c 5.729
_cell_volume 972.985
_citation_journal_id_ASTM ZAACAB
_cod_data_source_file Mueller_ZAACAB_1991_25.cif
_cod_data_source_block H10Mo3N2O1S13
_cod_original_cell_volume 972.9855
_cod_original_formula_sum 'H10 Mo3 N2 O1 S13'
_cod_database_code 1535663

loop_
_symmetry_equiv_pos_as_xyz
x,y,z
x,-y,z
x+1/2,y+1/2,z
x+1/2,-y+1/2,z

loop_
_atom_site_label
_atom_site_type_symbol
_atom_site_fract_x
_atom_site_fract_y
_atom_site_fract_z
_atom_site_occupancy
_atom_site_U_iso_or_equiv
_atom_site_attached_hydrogens
S1 S-1 -0.43 0 -0.3741 1 0.0 0
S6 S-1 -0.0593 0.102 -0.3407 1 0.0 0
S4 S-1 0.2309 0 0.1149 1 0.0 0
S8 S-1 -0.3444 0.2105 -0.4091 1 0.0 0
S9 S-2 -0.151 0 0.168 1 0.0 0
O1 O-2 -0.1056 0.3654 -0.058 0.5 0.0 2
Mo1 Mo+4 0 0 0 1 0.0 0
Mo2 Mo+4 -0.2287 0.0828 -0.2121 1 0.0 0
S5 S-1 -0.0139 0.1507 0.017 1 0.0 0
N1 N-3 0.3461 0.1795 0.4103 1 0.0 4
S2 S-1 -0.3391 0 0.3968 1 0.0 0
S3 S-1 0.1893 0 0.4286 1 0.0 0
S7 S-1 -0.3229 0.1821 -0.0404 1 0.0 0
